data_1527332
loop_
_publ_author_name
'Eichler, W.'
'Seifert, H.J.'

_publ_section_title
;
 Strukturelle und magnetische Untersuchungen an Hexachlorowolframaten(V)
;
_journal_name_full 'Zeitschrift fuer Anorganische und Allgemeine Chemie'
_journal_page_first 123
_journal_page_last 133
_journal_volume 431
_journal_year 1977
_chemical_formula_sum 'Cl6 Cs W'
_chemical_name_systematic 'Cs (W Cl6)'
_space_group_IT_number 15
_symmetry_space_group_name_Hall '-C 2yc'
_symmetry_space_group_name_H-M 'C 1 2/c 1'
_cell_angle_alpha 90
_cell_angle_beta 128.4
_cell_angle_gamma 90
_cell_formula_units_Z 4
_cell_length_a 12.097
_cell_length_b 6.327
_cell_length_c 15.3
_cell_volume 917.726
_citation_journal_id_ASTM ZAACAB
_cod_data_source_file Eichler_ZAACAB_1977_717.cif
_cod_data_source_block Cl6Cs1W1
_cod_original_cell_volume 917.7264
_cod_original_formula_sum 'Cl6 Cs1 W1'
_cod_database_code 1527332

loop_
_symmetry_equiv_pos_as_xyz
x,y,z
-x,y,-z+1/2
-x,-y,-z
x,-y,z-1/2
x+1/2,y+1/2,z
-x+1/2,y+1/2,-z+1/2
-x+1/2,-y+1/2,-z
x+1/2,-y+1/2,z-1/2

loop_
_atom_site_label
_atom_site_type_symbol
_atom_site_fract_x
_atom_site_fract_y
_atom_site_fract_z
_atom_site_occupancy
_atom_site_U_iso_or_equiv
Cl3 Cl-1 -0.066 -0.1327 0.1036 1 0.0
Cl1 Cl-1 0.1946 0.166 0.1587 1 0.0
Cs1 Cs+1 0 0.3692 0.25 1 0.0
W1 W+5 0 0 0 1 0.0
Cl2 Cl-1 0.1343 -0.2995 0.0403 1 0.0
